data_4323369
loop_
_publ_author_name
'Ingrid K. Meier'
'Ronald M. Pearlstein'
'Dorai Ramprasad'
'Guido P. Pez'

_publ_section_title
;
 Tetrabutylammonium Tetracyanocobaltate(II) Dioxygen Carriers
;
_journal_name_full 'Inorganic Chemistry'
_journal_page_first 1707
_journal_page_last 1714
_journal_paper_doi 10.1021/ic9608004
_journal_volume 36
_journal_year 1997
_chemical_formula_sum 'C41 H77 Co N7'
_chemical_formula_weight 363.5
_chemical_name_systematic
;
 ?
;
_space_group_IT_number 57
_symmetry_cell_setting orthorhombic
_symmetry_space_group_name_Hall '-P 2c 2b'
_symmetry_space_group_name_H-M 'P b c m'
_atom_sites_solution_hydrogens geom
_atom_sites_solution_primary direct
_atom_sites_solution_secondary difmap
_audit_creation_method SHELXL
_cell_angle_alpha 90.00
_cell_angle_beta 90.00
_cell_angle_gamma 90.00
_cell_formula_units_Z 8
_cell_length_a 9.024(3)
_cell_length_b 21.886(8)
_cell_length_c 23.184(6)
_cell_measurement_temperature 293(2)
_cell_volume 4579(3)
_computing_structure_refinement 'SHELXL-93 (Sheldrick, 1993)'
_computing_structure_solution 'SHELXS-86 (Sheldrick, 1990)'
_diffrn_ambient_temperature 293(2)
_diffrn_radiation_monochromator graphite
_diffrn_radiation_source 'fine-focus sealed tube'
_diffrn_radiation_type MoK\a
_diffrn_radiation_wavelength 0.71073
_diffrn_reflns_av_R_equivalents 0.0000
_diffrn_reflns_av_sigmaI/netI 0.1115
_diffrn_reflns_limit_h_max 9
_diffrn_reflns_limit_h_min 0
_diffrn_reflns_limit_k_max 23
_diffrn_reflns_limit_k_min 0
_diffrn_reflns_limit_l_max 24
_diffrn_reflns_limit_l_min 0
_diffrn_reflns_number 3422
_diffrn_reflns_theta_max 22.49
_diffrn_reflns_theta_min 2.06
_diffrn_standards_decay_% 1
_diffrn_standards_interval_count 197
_diffrn_standards_number 3
_exptl_absorpt_coefficient_mu 4.08
_exptl_crystal_density_diffrn 1.015
_exptl_crystal_F_000 1596
_refine_diff_density_max 0.545
_refine_diff_density_min -0.495
_refine_diff_density_rms 0.089
_refine_ls_extinction_method none
_refine_ls_goodness_of_fit_all 1.383
_refine_ls_goodness_of_fit_obs 1.715
_refine_ls_matrix_type full
_refine_ls_number_parameters 157
_refine_ls_number_reflns 3087
_refine_ls_number_restraints 0
_refine_ls_restrained_S_all 1.383
_refine_ls_restrained_S_obs 1.715
_refine_ls_R_factor_all 0.2122
_refine_ls_R_factor_obs 0.1013
_refine_ls_shift/esd_max 0.118
_refine_ls_shift/esd_mean 0.011
_refine_ls_structure_factor_coef Fsqd
_refine_ls_weighting_details 'w=1/[\s^2^(Fo^2^)+(0.1000P)^2^+0.0000P] where P=(Fo^2^+2Fc^2^)/3'
_refine_ls_weighting_scheme calc
_refine_ls_wR_factor_all 0.3022
_refine_ls_wR_factor_obs 0.2523
_reflns_number_observed 1334
_reflns_number_total 3087
_reflns_observed_criterion >2sigma(I)
_cod_data_source_file ic9608004.cif
_cod_data_source_block airi
_cod_depositor_comments
;
The following automatic conversions were performed:

'_refine_ls_weighting_scheme' value 'calc
w=1/[\s^2^(Fo^2^)+(0.1000P)^2^+0.0000P] where P=(Fo^2^+2Fc^2^)/3' was
changed to 'calc'. New tag '_refine_ls_weighting_details' was
created. The value of the new tag was set to
'w=1/[\s^2^(Fo^2^)+(0.1000P)^2^+0.0000P] where P=(Fo^2^+2Fc^2^)/3'.

Automatic conversion script
Id: cif_fix_values 3143 2015-03-26 13:38:13Z robertas 
;
_cod_original_cell_volume 4578.6(27)
_cod_database_code 4323369

loop_
_symmetry_equiv_pos_as_xyz
'x, y, z'
'-x, -y, z+1/2'
'-x, y+1/2, -z+1/2'
'x, -y+1/2, -z'
'-x, -y, -z'
'x, y, -z-1/2'
'x, -y-1/2, z-1/2'
'-x, y-1/2, z'

loop_
_atom_site_aniso_label
_atom_site_aniso_U_11
_atom_site_aniso_U_22
_atom_site_aniso_U_33
_atom_site_aniso_U_23
_atom_site_aniso_U_13
_atom_site_aniso_U_12
Co 0.0585(12) 0.0427(10) 0.0501(10) 0.000 0.000 0.0001(12)
N1 0.133(9) 0.073(6) 0.064(6) 0.005(5) 0.010(6) 0.036(6)
N2 0.128(9) 0.064(6) 0.064(6) -0.003(5) 0.001(6) 0.030(6)
N3 0.066(9) 0.058(8) 0.086(10) 0.000 0.000 0.002(7)
N4 0.091(8) 0.092(9) 0.047(7) -0.020(7) 0.000 0.000
N5 0.057(8) 0.050(7) 0.089(9) 0.000 0.000 0.000(6)
C1 0.078(8) 0.055(6) 0.048(6) 0.000(5) 0.003(6) 0.010(6)
C2 0.060(7) 0.044(6) 0.059(7) -0.007(5) -0.010(6) 0.009(5)
C3 0.091(11) 0.101(10) 0.122(12) -0.017(9) -0.021(9) -0.026(8)
C4 0.090(14) 0.113(12) 0.195(23) -0.008(13) -0.054(13) -0.025(10)
C5 0.075(18) 0.050(10) 0.294(43) 0.000 0.000 -0.018(13)

loop_
_atom_site_label
_atom_site_type_symbol
_atom_site_fract_x
_atom_site_fract_y
_atom_site_fract_z
_atom_site_U_iso_or_equiv
_atom_site_thermal_displace_type
_atom_site_occupancy
_atom_site_calc_flag
_atom_site_refinement_flags
_atom_site_disorder_group
Co Co 0.9848(2) -0.24402(7) 0.7500 0.0504(7) Uani 1 d S .
N1 N 1.0596(12) -0.3363(4) 0.8445(4) 0.090(3) Uani 1 d . .
N2 N 0.8485(11) -0.1620(4) 0.8422(4) 0.085(3) Uani 1 d . .
N3 N 1.2045(14) -0.2056(5) 0.7500 0.070(4) Uani 1 d S .
N4 N 0.0670(13) 0.2500 0.5000 0.077(4) Uani 1 d S .
N5 N 0.7823(13) 0.0192(5) 0.7500 0.065(3) Uani 1 d S .
C1 C 1.0304(12) -0.3022(4) 0.8093(4) 0.060(3) Uani 1 d . .
C2 C 0.9012(11) -0.1924(4) 0.8078(5) 0.054(3) Uani 1 d . .
C3 C 1.2805(15) -0.1969(5) 0.7985(6) 0.104(4) Uani 1 d . .
H3A H 1.2292(15) -0.2013(5) 0.8345(6) 0.080 Uiso 1 d R .
C4 C 1.4245(18) -0.1801(7) 0.8006(9) 0.133(7) Uani 1 d . .
H4A H 1.4761(18) -0.1768(7) 0.8367(9) 0.080 Uiso 1 d R .
C5 C 1.4994(31) -0.1707(9) 0.7500 0.139(12) Uani 1 d S .
H5A H 1.5998(31) -0.1561(9) 0.7500 0.080 Uiso 1 d SR .
C6 C -0.0261(13) 0.2066(6) 0.4669(5) 0.103(4) Uiso 1 d . .
H6A H 0.0375(13) 0.1782(6) 0.4473(5) 0.080 Uiso 1 d R .
H6B H -0.0817(13) 0.2286(6) 0.4383(5) 0.080 Uiso 1 d R .
C7 C -0.1331(18) 0.1682(8) 0.5000(7) 0.165(7) Uiso 1 d . .
H7A H -0.1929(18) 0.1961(8) 0.5220(7) 0.080 Uiso 1 d R .
H7B H -0.0791(18) 0.1426(8) 0.5262(7) 0.080 Uiso 1 d R .
C8 C -0.1469(25) 0.0797(10) 0.4431(10) 0.327(16) Uiso 1 d . .
H8A H -0.2003(25) 0.0530(10) 0.4176(10) 0.080 Uiso 1 d R .
H8B H -0.0636(25) 0.0968(10) 0.4231(10) 0.080 Uiso 1 d R .
H8C H -0.1126(25) 0.0569(10) 0.4759(10) 0.080 Uiso 1 d R .
C9 C -0.2361(22) 0.1247(9) 0.4656(9) 0.210(9) Uiso 1 d . .
H9A H -0.2709(22) 0.1483(9) 0.4335(9) 0.080 Uiso 1 d R .
H9B H -0.3198(22) 0.1085(9) 0.4861(9) 0.080 Uiso 1 d R .
C10 C 0.1603(12) 0.2174(5) 0.5454(5) 0.088(4) Uiso 1 d . .
H10A H 0.0971(12) 0.1972(5) 0.5727(5) 0.080 Uiso 1 d R .
H10B H 0.2165(12) 0.2478(5) 0.5657(5) 0.080 Uiso 1 d R .
C11 C 0.2644(17) 0.1704(7) 0.5226(6) 0.140(6) Uiso 1 d . .
H11A H 0.3339(17) 0.1902(7) 0.4975(6) 0.080 Uiso 1 d R .
H11B H 0.2106(17) 0.1403(7) 0.5010(6) 0.080 Uiso 1 d R .
C12 C 0.3508(20) 0.1381(9) 0.5696(8) 0.206(9) Uiso 1 d . .
H12A H 0.3928(20) 0.0993(9) 0.5593(8) 0.080 Uiso 1 d R .
H12B H 0.2851(20) 0.1328(9) 0.6017(8) 0.080 Uiso 1 d R .
C13 C 0.4636(22) 0.1805(10) 0.5856(10) 0.310(14) Uiso 1 d . .
H13A H 0.5218(22) 0.1666(10) 0.6177(10) 0.080 Uiso 1 d R .
H13B H 0.5263(22) 0.1855(10) 0.5525(10) 0.080 Uiso 1 d R .
H13C H 0.4185(22) 0.2190(10) 0.5950(10) 0.080 Uiso 1 d R .
C14 C 0.9456(15) 0.0267(6) 0.7500 0.061(4) Uiso 1 d S .
H14A H 0.9745(15) 0.0495(6) 0.7165 0.080 Uiso 0.50 d PR .
C15 C 1.0323(21) -0.0341(9) 0.7500 0.113(6) Uiso 1 d S .
H15A H 1.0052(21) -0.0571(9) 0.7164 0.080 Uiso 0.50 d PR .
C16 C 1.1998(22) -0.0215(9) 0.7500 0.114(7) Uiso 1 d S .
H16A H 1.2545(22) -0.0566(9) 0.7627 0.080 Uiso 0.50 d PR .
H16B H 1.2237(22) 0.0126(9) 0.7743 0.080 Uiso 0.50 d PR .
C18 C 0.7191(15) 0.0835(6) 0.7500 0.059(4) Uiso 1 d S .
H18A H 0.7560(15) 0.1044(6) 0.7165 0.080 Uiso 0.50 d PR .
C19 C 0.5506(16) 0.0874(6) 0.7500 0.075(5) Uiso 1 d S .
H19A H 0.5103(16) 0.0681(6) 0.7163 0.080 Uiso 0.50 d PR .
C20 C 0.5122(21) 0.1566(7) 0.7500 0.096(5) Uiso 1 d S .
H20A H 0.5547(21) 0.1753(7) 0.7164 0.080 Uiso 0.50 d PR .
C21 C 0.3441(20) 0.1639(8) 0.7500 0.110(6) Uiso 1 d S .
H21A H 0.3217(20) 0.2068(8) 0.7500 0.080 Uiso 1 d SR .
H21B H 0.3026(20) 0.1453(8) 0.7162 0.080 Uiso 0.50 d PR .
C22 C 0.7284(12) -0.0164(4) 0.6982(4) 0.073(3) Uiso 1 d . .
H22A H 0.6221(12) -0.0181(4) 0.7000(4) 0.080 Uiso 1 d R .
H22B H 0.7652(12) -0.0575(4) 0.6997(4) 0.080 Uiso 1 d R .
C23 C 0.7641(15) 0.0107(6) 0.6406(5) 0.110(4) Uiso 1 d . .
H23A H 0.8699(15) 0.0156(6) 0.6408(5) 0.080 Uiso 1 d R .
H23B H 0.7211(15) 0.0508(6) 0.6385(5) 0.080 Uiso 1 d R .
C24 C 0.7166(19) -0.0266(8) 0.5879(8) 0.178(7) Uiso 1 d . .
H24A H 0.7614(19) -0.0664(8) 0.5878(8) 0.080 Uiso 1 d R .
H24B H 0.7472(19) -0.0051(8) 0.5538(8) 0.080 Uiso 1 d R .
C25 C 0.5846(22) -0.0288(10) 0.5824(10) 0.270(12) Uiso 1 d . .
H25A H 0.5495(22) -0.0508(10) 0.5493(10) 0.080 Uiso 1 d R .
H25B H 0.5563(22) -0.0501(10) 0.6169(10) 0.080 Uiso 1 d R .
H25C H 0.5420(22) 0.0114(10) 0.5827(10) 0.080 Uiso 1 d R .
C17 C 1.2360(38) -0.0120(13) 0.6854(14) 0.180(15) Uiso 0.50 d P .
H17A H 1.3395(38) -0.0033(13) 0.6807(14) 0.080 Uiso 0.50 d PR .
H17B H 1.2097(38) -0.0465(13) 0.6620(14) 0.080 Uiso 0.50 d PR .
H17C H 1.1788(38) 0.0228(13) 0.6737(14) 0.080 Uiso 0.50 d PR .

loop_
_atom_type_symbol
_atom_type_description
_atom_type_scat_dispersion_real
_atom_type_scat_dispersion_imag
_atom_type_scat_source
C C 0.0033 0.0016 'International Tables Vol C Tables 4.2.6.8 and 6.1.1.4'
H H 0.0000 0.0000 'International Tables Vol C Tables 4.2.6.8 and 6.1.1.4'
N N 0.0061 0.0033 'International Tables Vol C Tables 4.2.6.8 and 6.1.1.4'
Co Co 0.3494 0.9721 'International Tables Vol C Tables 4.2.6.8 and 6.1.1.4'

loop_
_geom_angle_atom_site_label_1
_geom_angle_atom_site_label_2
_geom_angle_atom_site_label_3
_geom_angle
_geom_angle_site_symmetry_1
_geom_angle_site_symmetry_3
_geom_angle_publ_flag
C2 Co C2 89.2(6) . 6_557 ?
C2 Co C1 168.8(4) . 6_557 ?
C2 Co C1 88.6(4) 6_557 6_557 ?
C2 Co C1 88.6(4) . . ?
C2 Co C1 168.8(4) 6_557 . ?
C1 Co C1 91.5(5) 6_557 . ?
C2 Co N3 97.6(4) . . ?
C2 Co N3 97.6(4) 6_557 . ?
C1 Co N3 93.6(4) 6_557 . ?
C1 Co N3 93.6(4) . . ?
C3 N3 C3 115.3(16) . 6_557 ?
C3 N3 Co 122.0(8) . . ?
C3 N3 Co 122.0(8) 6_557 . ?
C6 N4 C6 111.0(13) . 4_556 ?
C6 N4 C10 111.8(6) . . ?
C6 N4 C10 104.8(6) 4_556 . ?
C6 N4 C10 104.8(6) . 4_556 ?
C6 N4 C10 111.8(6) 4_556 4_556 ?
C10 N4 C10 112.9(12) . 4_556 ?
C14 N5 C22 112.2(7) . 6_557 ?
C14 N5 C22 112.2(7) . . ?
C22 N5 C22 105.2(10) 6_557 . ?
C14 N5 C18 105.7(10) . . ?
C22 N5 C18 110.9(7) 6_557 . ?
C22 N5 C18 110.9(7) . . ?
N1 C1 Co 178.9(10) . . ?
N2 C2 Co 178.7(10) . . ?
N3 C3 C4 124.5(16) . . ?
C3 C4 C5 118.9(22) . . ?
C4 C5 C4 117.9(27) 6_557 . ?
N4 C6 C7 117.4(11) . . ?
C6 C7 C9 117.9(15) . . ?
C8 C9 C7 106.5(18) . . ?
C11 C10 N4 115.2(10) . . ?
C10 C11 C12 113.1(13) . . ?
C13 C12 C11 104.5(16) . . ?
N5 C14 C15 114.1(12) . . ?
C14 C15 C16 110.2(15) . . ?
C15 C16 C17 103.4(16) . 6_557 ?
C15 C16 C17 103.4(16) . . ?
C17 C16 C17 151.0(31) 6_557 . ?
N5 C18 C19 115.3(11) . . ?
C18 C19 C20 106.1(13) . . ?
C21 C20 C19 108.9(14) . . ?
N5 C22 C23 115.8(8) . . ?
C22 C23 C24 116.2(12) . . ?
C25 C24 C23 112.6(20) . . ?

loop_
_geom_bond_atom_site_label_1
_geom_bond_atom_site_label_2
_geom_bond_distance
_geom_bond_site_symmetry_2
_geom_bond_publ_flag
Co C2 1.908(11) . ?
Co C2 1.908(11) 6_557 ?
Co C1 1.918(10) 6_557 ?
Co C1 1.918(10) . ?
Co N3 2.153(13) . ?
N1 C1 1.138(10) . ?
N2 C2 1.143(11) . ?
N3 C3 1.330(13) . ?
N3 C3 1.330(13) 6_557 ?
N4 C6 1.483(13) . ?
N4 C6 1.483(13) 4_556 ?
N4 C10 1.525(12) . ?
N4 C10 1.525(12) 4_556 ?
N5 C14 1.48(2) . ?
N5 C22 1.511(11) 6_557 ?
N5 C22 1.511(11) . ?
N5 C18 1.52(2) . ?
C3 C4 1.35(2) . ?
C4 C5 1.37(2) . ?
C5 C4 1.37(2) 6_557 ?
C6 C7 1.49(2) . ?
C7 C9 1.55(2) . ?
C8 C9 1.37(2) . ?
C10 C11 1.489(15) . ?
C11 C12 1.51(2) . ?
C12 C13 1.43(2) . ?
C14 C15 1.54(2) . ?
C15 C16 1.54(2) . ?
C16 C17 1.55(3) 6_557 ?
C16 C17 1.55(3) . ?
C18 C19 1.52(2) . ?
C19 C20 1.55(2) . ?
C20 C21 1.53(2) . ?
C22 C23 1.497(13) . ?
C23 C24 1.53(2) . ?
C24 C25 1.20(2) . ?
